data_7219628
loop_
_publ_author_name
'Song, Zhong-Cheng'
'Ma, Gao-Yuan'
'Zhu, Hai-Liang'

_publ_section_title
;
 Synthesis, Characterization and Antibacterial Activities of
 N-tert-Butoxycarbonyl-Thiazolidine Carboxylic Acid
;
_journal_name_full 'RSC Adv.'
_journal_paper_doi 10.1039/C4RA15284K
_journal_year 2015
_chemical_absolute_configuration 2R,4R
_chemical_formula_sum 'C15 H18 Br N O4 S'
_chemical_formula_weight 388.27
_chemical_name_systematic
;
?
;
_space_group_IT_number 4
_symmetry_cell_setting monoclinic
_symmetry_space_group_name_Hall 'P 2yb'
_symmetry_space_group_name_H-M 'P 1 21 1'
_atom_sites_solution_hydrogens geom
_atom_sites_solution_primary direct
_atom_sites_solution_secondary difmap
_audit_creation_method SHELXL-97
_audit_update_record
;
2008-09-25 deposited with the CCDC.
2015-02-17 downloaded from the CCDC.
;
_cell_angle_alpha 90.00
_cell_angle_beta 103.81(3)
_cell_angle_gamma 90.00
_cell_formula_units_Z 2
_cell_length_a 10.485(2)
_cell_length_b 6.6020(13)
_cell_length_c 12.803(3)
_cell_measurement_reflns_used 25
_cell_measurement_temperature 293(2)
_cell_measurement_theta_max 12
_cell_measurement_theta_min 9
_cell_volume 860.6(3)
_computing_cell_refinement 'CAD4 software'
_computing_data_collection 'CAD4 software (Enraf-Nonius, 1989)'
_computing_data_reduction 'XCAD4 (Harms & Wocadlo, 1995)'
_computing_molecular_graphics 'PROG (ref, date)'
_computing_publication_material 'SHELXL-97 (Sheldrick, 1997)'
_computing_structure_refinement 'SHELXL-97 (Sheldrick, 1997)'
_computing_structure_solution 'SHELXS-97 (Sheldrick, 1990)'
_diffrn_ambient_temperature 293(2)
_diffrn_measured_fraction_theta_full 1.000
_diffrn_measured_fraction_theta_max 1.000
_diffrn_measurement_device_type 'Nonius cad4'
_diffrn_measurement_method \w/2\q
_diffrn_radiation_monochromator graphite
_diffrn_radiation_source 'fine-focus sealed tube'
_diffrn_radiation_type MoK\a
_diffrn_radiation_wavelength 0.71073
_diffrn_reflns_av_R_equivalents 0.0000
_diffrn_reflns_av_sigmaI/netI 0.0490
_diffrn_reflns_limit_h_max 12
_diffrn_reflns_limit_h_min -12
_diffrn_reflns_limit_k_max 7
_diffrn_reflns_limit_k_min 0
_diffrn_reflns_limit_l_max 15
_diffrn_reflns_limit_l_min 0
_diffrn_reflns_number 1687
_diffrn_reflns_theta_full 25.16
_diffrn_reflns_theta_max 25.16
_diffrn_reflns_theta_min 1.64
_diffrn_standards_decay_% 0
_diffrn_standards_interval_count 200
_diffrn_standards_interval_time 2h
_diffrn_standards_number 3
_exptl_absorpt_coefficient_mu 2.525
_exptl_absorpt_correction_T_max 0.7863
_exptl_absorpt_correction_T_min 0.6321
_exptl_absorpt_correction_type psi-scan
_exptl_crystal_colour Corlorless
_exptl_crystal_density_diffrn 1.498
_exptl_crystal_density_method 'not measured'
_exptl_crystal_description Block
_exptl_crystal_F_000 396
_exptl_crystal_size_max 0.20
_exptl_crystal_size_mid 0.10
_exptl_crystal_size_min 0.10
_refine_diff_density_max 0.445
_refine_diff_density_min -0.488
_refine_diff_density_rms 0.087
_refine_ls_abs_structure_details 'Flack H D (1983), Acta Cryst. A39, 876-881'
_refine_ls_abs_structure_Flack -0.02(3)
_refine_ls_extinction_method none
_refine_ls_goodness_of_fit_ref 0.901
_refine_ls_hydrogen_treatment constr
_refine_ls_matrix_type full
_refine_ls_number_parameters 203
_refine_ls_number_reflns 1687
_refine_ls_number_restraints 61
_refine_ls_restrained_S_all 0.893
_refine_ls_R_factor_all 0.0732
_refine_ls_R_factor_gt 0.0531
_refine_ls_shift/su_max 0.001
_refine_ls_shift/su_mean 0.000
_refine_ls_structure_factor_coef Fsqd
_refine_ls_weighting_details 'calc w=1/[\s^2^(Fo^2^)+(0.0700P)^2^+1.0000P] where P=(Fo^2^+2Fc^2^)/3'
_refine_ls_weighting_scheme calc
_refine_ls_wR_factor_gt 0.1351
_refine_ls_wR_factor_ref 0.1535
_reflns_number_gt 1281
_reflns_number_total 1687
_reflns_threshold_expression >2sigma(I)
_cod_data_source_file c4ra15284k2.cif
_cod_data_source_block s_22
_cod_depositor_comments
;
The following automatic conversions were performed:

'_symmetry_cell_setting' value 'Monoclinic' changed to 'monoclinic'
according to
/usr/data/users/saulius/crontab/automatic-downloads/rss-feeds/RSC/lib/dictionaries/cif_core.dic
dictionary named 'cif_core.dic' version 2.4.2 from 2011-04-26.

Automatic conversion script
Id: cif_fix_values 3008 2015-01-20 13:52:24Z robertas 
;
_cod_original_sg_symbol_H-M P21
_cod_database_code 7219628

loop_
_symmetry_equiv_pos_as_xyz
'x, y, z'
'-x, y+1/2, -z'

loop_
_atom_site_label
_atom_site_type_symbol
_atom_site_fract_x
_atom_site_fract_y
_atom_site_fract_z
_atom_site_U_iso_or_equiv
_atom_site_adp_type
_atom_site_occupancy
_atom_site_symmetry_multiplicity
_atom_site_calc_flag
_atom_site_refinement_flags
Br Br 0.91931(8) 0.89163(14) 0.76918(8) 0.0595(3) Uani 1 1 d .
S S 1.0351(2) 0.3542(6) 0.91245(18) 0.0639(10) Uani 1 1 d .
N N 1.2286(5) 0.4003(17) 0.8194(4) 0.0407(15) Uani 1 1 d .
O1 O 1.4228(4) 0.393(2) 0.7744(4) 0.0516(13) Uani 1 1 d .
C1 C 1.5557(9) 0.6832(18) 0.7473(10) 0.068(3) Uani 1 1 d .
H1A H 1.4824 0.7687 0.7161 0.101 Uiso 1 1 calc R
H1B H 1.6297 0.7203 0.7195 0.101 Uiso 1 1 calc R
H1C H 1.5777 0.6993 0.8240 0.101 Uiso 1 1 calc R
O2 O 1.2706(5) 0.6350(10) 0.6998(5) 0.0467(14) Uani 1 1 d .
C2 C 1.4756(10) 0.448(3) 0.6021(8) 0.093(6) Uani 1 1 d .
H2A H 1.4539 0.3089 0.5836 0.140 Uiso 1 1 calc R
H2B H 1.5445 0.4906 0.5693 0.140 Uiso 1 1 calc R
H2C H 1.3995 0.5309 0.5766 0.140 Uiso 1 1 calc R
C3 C 1.6357(9) 0.3326(17) 0.7705(9) 0.064(3) Uani 1 1 d .
H3A H 1.6144 0.1940 0.7511 0.095 Uiso 1 1 calc R
H3B H 1.6546 0.3464 0.8473 0.095 Uiso 1 1 calc R
H3C H 1.7111 0.3723 0.7452 0.095 Uiso 1 1 calc R
O3 O 1.2511(6) 0.0146(12) 0.7647(5) 0.0563(17) Uani 1 1 d U
H3D H 1.2571 -0.1074 0.7546 0.084 Uiso 1 1 calc R
C4 C 1.5202(9) 0.4668(16) 0.7196(7) 0.055(3) Uani 1 1 d .
O4 O 1.3117(8) -0.085(2) 0.9307(6) 0.089(2) Uani 1 1 d U
C5 C 1.3072(8) 0.4990(16) 0.7607(7) 0.046(2) Uani 1 1 d .
C6 C 1.2819(8) 0.0516(15) 0.8679(7) 0.044(2) Uani 1 1 d U
C7 C 1.2758(8) 0.2601(15) 0.9049(7) 0.045(2) Uani 1 1 d .
H7A H 1.3666 0.2999 0.9375 0.054 Uiso 1 1 calc R
C8 C 1.1991(9) 0.3015(19) 0.9889(7) 0.066(3) Uani 1 1 d .
H8A H 1.2352 0.4168 1.0331 0.079 Uiso 1 1 calc R
H8B H 1.2002 0.1845 1.0349 0.079 Uiso 1 1 calc R
C9 C 1.1017(7) 0.5086(14) 0.8184(6) 0.0392(19) Uani 1 1 d .
H9A H 1.1173 0.6486 0.8437 0.047 Uiso 1 1 calc R
C10 C 1.0052(8) 0.4988(16) 0.7111(7) 0.046(2) Uani 1 1 d U
C11 C 0.9976(8) 0.3382(14) 0.6428(7) 0.051(2) Uani 1 1 d U
H11A H 1.0543 0.2297 0.6645 0.062 Uiso 1 1 calc R
C12 C 0.9075(10) 0.3270(18) 0.5397(8) 0.063(3) Uani 1 1 d U
H12A H 0.9046 0.2154 0.4949 0.075 Uiso 1 1 calc R
C13 C 0.8222(10) 0.497(2) 0.5093(8) 0.066(3) Uani 1 1 d U
H13A H 0.7633 0.4985 0.4423 0.080 Uiso 1 1 calc R
C14 C 0.8259(9) 0.6644(19) 0.5801(8) 0.059(2) Uani 1 1 d U
H14A H 0.7696 0.7740 0.5606 0.071 Uiso 1 1 calc R
C15 C 0.9166(8) 0.6597(16) 0.6799(7) 0.046(2) Uani 1 1 d U

loop_
_atom_site_aniso_label
_atom_site_aniso_U_11
_atom_site_aniso_U_22
_atom_site_aniso_U_33
_atom_site_aniso_U_23
_atom_site_aniso_U_13
_atom_site_aniso_U_12
Br 0.0543(5) 0.0542(5) 0.0728(6) -0.0022(7) 0.0210(4) 0.0072(6)
S 0.0534(12) 0.101(3) 0.0403(12) 0.0132(16) 0.0176(9) 0.0113(15)
N 0.028(3) 0.060(4) 0.032(3) -0.004(5) 0.002(2) 0.021(5)
O1 0.041(2) 0.058(3) 0.057(3) 0.010(5) 0.012(2) 0.008(4)
C1 0.044(5) 0.063(7) 0.094(9) 0.002(7) 0.011(5) -0.016(5)
O2 0.046(3) 0.040(3) 0.059(4) 0.004(3) 0.022(3) 0.001(3)
C2 0.068(6) 0.150(18) 0.059(6) -0.015(9) 0.008(5) -0.022(9)
C3 0.050(5) 0.062(8) 0.080(7) -0.007(6) 0.020(5) -0.002(5)
O3 0.058(3) 0.062(4) 0.049(3) 0.002(3) 0.011(3) -0.003(3)
C4 0.056(5) 0.060(7) 0.048(5) -0.004(5) 0.011(4) -0.007(5)
O4 0.124(5) 0.073(5) 0.060(4) 0.010(5) 0.005(4) -0.001(6)
C5 0.034(4) 0.048(5) 0.051(5) -0.004(5) 0.001(4) 0.012(4)
C6 0.042(4) 0.048(5) 0.040(4) 0.006(4) 0.007(4) 0.010(4)
C7 0.036(4) 0.060(6) 0.038(5) 0.016(5) 0.010(4) 0.000(4)
C8 0.064(5) 0.085(7) 0.047(5) 0.006(5) 0.011(5) 0.038(6)
C9 0.040(4) 0.044(5) 0.034(4) -0.012(4) 0.010(3) 0.007(4)
C10 0.047(4) 0.059(5) 0.036(4) -0.005(4) 0.016(3) 0.000(4)
C11 0.051(4) 0.052(5) 0.048(4) 0.002(4) 0.007(4) -0.009(4)
C12 0.068(5) 0.075(6) 0.042(4) -0.015(4) 0.009(4) -0.014(4)
C13 0.058(5) 0.089(6) 0.049(5) 0.001(5) 0.004(4) -0.003(5)
C14 0.043(4) 0.074(6) 0.062(5) 0.008(5) 0.014(4) 0.003(4)
C15 0.043(4) 0.052(4) 0.050(4) 0.015(4) 0.020(3) -0.007(4)

loop_
_atom_type_symbol
_atom_type_description
_atom_type_scat_dispersion_real
_atom_type_scat_dispersion_imag
_atom_type_scat_source
C C 0.0033 0.0016 'International Tables Vol C Tables 4.2.6.8 and 6.1.1.4'
H H 0.0000 0.0000 'International Tables Vol C Tables 4.2.6.8 and 6.1.1.4'
N N 0.0061 0.0033 'International Tables Vol C Tables 4.2.6.8 and 6.1.1.4'
O O 0.0106 0.0060 'International Tables Vol C Tables 4.2.6.8 and 6.1.1.4'
S S 0.1246 0.1234 'International Tables Vol C Tables 4.2.6.8 and 6.1.1.4'
Br Br -0.2901 2.4595 'International Tables Vol C Tables 4.2.6.8 and 6.1.1.4'

loop_
_geom_angle_atom_site_label_1
_geom_angle_atom_site_label_2
_geom_angle_atom_site_label_3
_geom_angle
C8 S C9 90.0(4)
C5 N C7 124.9(6)
C5 N C9 114.0(9)
C7 N C9 117.2(6)
C5 O1 C4 117.8(10)
C4 C1 H1A 109.5
C4 C1 H1B 109.5
H1A C1 H1B 109.5
C4 C1 H1C 109.5
H1A C1 H1C 109.5
H1B C1 H1C 109.5
C4 C2 H2A 109.5
C4 C2 H2B 109.5
H2A C2 H2B 109.5
C4 C2 H2C 109.5
H2A C2 H2C 109.5
H2B C2 H2C 109.5
C4 C3 H3A 109.5
C4 C3 H3B 109.5
H3A C3 H3B 109.5
C4 C3 H3C 109.5
H3A C3 H3C 109.5
H3B C3 H3C 109.5
C6 O3 H3D 109.5
O1 C4 C2 112.1(8)
O1 C4 C1 111.7(10)
C2 C4 C1 108.9(11)
O1 C4 C3 100.2(8)
C2 C4 C3 114.5(10)
C1 C4 C3 109.1(8)
O2 C5 O1 127.2(9)
O2 C5 N 124.2(8)
O1 C5 N 108.0(9)
O4 C6 O3 120.0(10)
O4 C6 C7 121.0(9)
O3 C6 C7 119.0(8)
N C7 C6 113.3(8)
N C7 C8 106.4(7)
C6 C7 C8 118.2(8)
N C7 H7A 106.0
C6 C7 H7A 106.0
C8 C7 H7A 106.0
C7 C8 S 104.4(6)
C7 C8 H8A 110.9
S C8 H8A 110.9
C7 C8 H8B 110.9
S C8 H8B 110.9
H8A C8 H8B 108.9
C10 C9 N 112.8(6)
C10 C9 S 107.3(6)
N C9 S 101.8(6)
C10 C9 H9A 111.5
N C9 H9A 111.5
S C9 H9A 111.5
C11 C10 C15 118.2(8)
C11 C10 C9 122.9(9)
C15 C10 C9 118.9(8)
C10 C11 C12 123.8(9)
C10 C11 H11A 118.1
C12 C11 H11A 118.1
C11 C12 C13 116.3(9)
C11 C12 H12A 121.9
C13 C12 H12A 121.9
C14 C13 C12 121.0(9)
C14 C13 H13A 119.5
C12 C13 H13A 119.5
C15 C14 C13 118.3(10)
C15 C14 H14A 120.9
C13 C14 H14A 120.9
C14 C15 C10 122.4(10)
C14 C15 Br 116.0(8)
C10 C15 Br 121.6(7)

loop_
_geom_bond_atom_site_label_1
_geom_bond_atom_site_label_2
_geom_bond_distance
Br C15 1.907(10)
S C8 1.797(9)
S C9 1.837(9)
N C5 1.401(12)
N C7 1.429(12)
N C9 1.508(9)
O1 C5 1.374(11)
O1 C4 1.454(11)
C1 C4 1.497(16)
C1 H1A 0.9600
C1 H1B 0.9600
C1 H1C 0.9600
O2 C5 1.191(11)
C2 C4 1.471(13)
C2 H2A 0.9600
C2 H2B 0.9600
C2 H2C 0.9600
C3 C4 1.517(14)
C3 H3A 0.9600
C3 H3B 0.9600
C3 H3C 0.9600
O3 C6 1.306(10)
O3 H3D 0.8200
O4 C6 1.198(14)
C6 C7 1.462(14)
C7 C8 1.513(12)
C7 H7A 0.9800
C8 H8A 0.9700
C8 H8B 0.9700
C9 C10 1.501(11)
C9 H9A 0.9800
C10 C11 1.365(12)
C10 C15 1.404(13)
C11 C12 1.429(12)
C11 H11A 0.9300
C12 C13 1.431(16)
C12 H12A 0.9300
C13 C14 1.423(16)
C13 H13A 0.9300
C14 C15 1.399(13)
C14 H14A 0.9300
